data_1551072
loop_
_publ_author_name
'Hu, Yu-Long'
'Wang, Zhe'
'Yang, Hui'
'Chen, Jie'
'Wu, Zi-Bo'
'Lei, Yibo'
'Zhou, Ling'

_publ_section_title
;
 Conversion of Two Stereocenters to One or Two Chiral Axes:
 Atroposelective Synthesis of 2,3-Diarylbenzoindoles
;
_journal_name_full 'Chemical Science'
_journal_paper_doi 10.1039/C9SC00810A
_journal_year 2019
_chemical_formula_sum 'C42 H29 Br N2 O4 S'
_chemical_formula_weight 737.64
_chemical_name_systematic
; 
 ? 
;
_space_group_IT_number 4
_symmetry_cell_setting monoclinic
_symmetry_space_group_name_Hall 'P 2yb'
_symmetry_space_group_name_H-M 'P 1 21 1'
_atom_sites_solution_hydrogens geom
_atom_sites_solution_primary direct
_atom_sites_solution_secondary difmap
_audit_creation_method SHELXL-97
_audit_update_record
;
2018-11-29 deposited with the CCDC.    2019-05-20 downloaded from the CCDC.
;
_cell_angle_alpha 90.00
_cell_angle_beta 108.674(5)
_cell_angle_gamma 90.00
_cell_formula_units_Z 2
_cell_length_a 9.462(2)
_cell_length_b 14.849(4)
_cell_length_c 14.515(4)
_cell_measurement_reflns_used 1428
_cell_measurement_temperature 296(2)
_cell_measurement_theta_max 17.70
_cell_measurement_theta_min 2.28
_cell_volume 1932.0(9)
_computing_cell_refinement 'Bruker SAINT'
_computing_data_collection 'Bruker APEX2'
_computing_data_reduction 'Bruker SAINT'
_computing_molecular_graphics 'Bruker SHELXTL'
_computing_publication_material 'Bruker SHELXTL'
_computing_structure_refinement 'SHELXL-97 (Sheldrick, 2008)'
_computing_structure_solution 'SHELXS-97 (Sheldrick, 2008)'
_diffrn_ambient_temperature 296(2)
_diffrn_measured_fraction_theta_full 0.993
_diffrn_measured_fraction_theta_max 0.993
_diffrn_measurement_device_type 'Bruker APEX-II CCD'
_diffrn_measurement_method '\f and \w scans'
_diffrn_radiation_monochromator graphite
_diffrn_radiation_source 'fine-focus sealed tube'
_diffrn_radiation_type MoK\a
_diffrn_radiation_wavelength 0.71073
_diffrn_reflns_av_R_equivalents 0.0520
_diffrn_reflns_av_sigmaI/netI 0.0964
_diffrn_reflns_limit_h_max 11
_diffrn_reflns_limit_h_min -11
_diffrn_reflns_limit_k_max 9
_diffrn_reflns_limit_k_min -17
_diffrn_reflns_limit_l_max 17
_diffrn_reflns_limit_l_min -17
_diffrn_reflns_number 9798
_diffrn_reflns_theta_full 25.00
_diffrn_reflns_theta_max 25.00
_diffrn_reflns_theta_min 2.66
_exptl_absorpt_coefficient_mu 1.160
_exptl_absorpt_correction_T_max 0.775
_exptl_absorpt_correction_T_min 0.689
_exptl_absorpt_correction_type multi-scan
_exptl_absorpt_process_details SADABS
_exptl_crystal_colour colorless
_exptl_crystal_density_diffrn 1.268
_exptl_crystal_density_method 'not measured'
_exptl_crystal_description block
_exptl_crystal_F_000 756
_exptl_crystal_size_max 0.33
_exptl_crystal_size_mid 0.28
_exptl_crystal_size_min 0.22
_refine_diff_density_max 0.870
_refine_diff_density_min -0.306
_refine_diff_density_rms 0.079
_refine_ls_abs_structure_details 'Flack H D (1983), Acta Cryst. A39, 876-881'
_refine_ls_abs_structure_Flack 0.01(2)
_refine_ls_extinction_method none
_refine_ls_goodness_of_fit_ref 1.078
_refine_ls_hydrogen_treatment constr
_refine_ls_matrix_type full
_refine_ls_number_parameters 439
_refine_ls_number_reflns 4725
_refine_ls_number_restraints 14
_refine_ls_restrained_S_all 1.077
_refine_ls_R_factor_all 0.1443
_refine_ls_R_factor_gt 0.0767
_refine_ls_shift/su_max 0.000
_refine_ls_shift/su_mean 0.000
_refine_ls_structure_factor_coef Fsqd
_refine_ls_weighting_details 'calc w=1/[\s^2^(Fo^2^)+(0.0500P)^2^+2.6000P] where P=(Fo^2^+2Fc^2^)/3'
_refine_ls_weighting_scheme calc
_refine_ls_wR_factor_gt 0.1764
_refine_ls_wR_factor_ref 0.1943
_reflns_number_gt 2488
_reflns_number_total 4725
_reflns_threshold_expression >2sigma(I)
_cod_data_source_file c9sc00810a2.cif
_cod_data_source_block a
_cod_depositor_comments
;
The following automatic conversions were performed:

'_symmetry_cell_setting' value 'Monoclinic' changed to 'monoclinic'
according to
/home/data/users/saulius/crontab/automatic-downloads/rss-feeds/RSC/lib/dictionaries/cif_core.dic
dictionary named 'cif_core.dic' version 2.4.2 from 2011-04-26.

'_exptl_absorpt_correction_type' value 'Multi-scan' changed to
'multi-scan' according to
/home/data/users/saulius/crontab/automatic-downloads/rss-feeds/RSC/lib/dictionaries/cif_core.dic
dictionary named 'cif_core.dic' version 2.4.2 from 2011-04-26.

Automatic conversion script
Id: cif_fix_values 4973 2017-02-22 13:04:09Z antanas 
;
_cod_original_cell_volume 1932.0(8)
_cod_original_sg_symbol_H-M 'P2(1)   '
_cod_database_code 1551072

loop_
_symmetry_equiv_pos_as_xyz
'x, y, z'
'-x, y+1/2, -z'

loop_
_atom_site_label
_atom_site_type_symbol
_atom_site_fract_x
_atom_site_fract_y
_atom_site_fract_z
_atom_site_U_iso_or_equiv
_atom_site_adp_type
_atom_site_occupancy
_atom_site_symmetry_multiplicity
_atom_site_calc_flag
_atom_site_refinement_flags
C37 C 1.1118(9) 0.5425(4) 0.7610(7) 0.076(3) Uani 1 1 d GD
C38 C 1.0748(9) 0.5002(6) 0.6710(5) 0.102(4) Uani 1 1 d GD
H38A H 1.0283 0.5326 0.6145 0.123 Uiso 1 1 calc R
C39 C 1.1071(10) 0.4095(6) 0.6652(7) 0.119(5) Uani 1 1 d GD
H39A H 1.0823 0.3812 0.6050 0.143 Uiso 1 1 calc R
C40 C 1.1765(12) 0.3610(4) 0.7496(9) 0.141(6) Uani 1 1 d GD
H40A H 1.1982 0.3003 0.7458 0.169 Uiso 1 1 calc R
C41 C 1.2136(13) 0.4033(7) 0.8396(7) 0.191(9) Uani 1 1 d GD
H41A H 1.2601 0.3709 0.8960 0.229 Uiso 1 1 calc R
C42 C 1.1813(12) 0.4941(7) 0.8453(5) 0.170(8) Uani 1 1 d GD
H42A H 1.2061 0.5224 0.9056 0.204 Uiso 1 1 calc R
S1 S 0.5075(3) 0.6999(2) 0.56507(19) 0.0744(7) Uani 1 1 d .
Br1 Br 0.50577(18) 1.20561(11) 0.83509(13) 0.1440(7) Uani 1 1 d .
N1 N 0.9326(8) 0.7641(5) 0.6993(6) 0.062(2) Uani 1 1 d .
N2 N 0.9557(8) 0.6699(5) 0.7051(6) 0.057(2) Uani 1 1 d .
H2B H 0.8897 0.6335 0.6699 0.068 Uiso 1 1 calc R
O1 O 0.3835(8) 0.6448(5) 0.5608(6) 0.094(2) Uani 1 1 d .
O2 O 0.6451(8) 0.6588(5) 0.5749(5) 0.092(2) Uani 1 1 d .
O3 O 0.5330(6) 0.7707(5) 0.6510(5) 0.0687(18) Uani 1 1 d .
O4 O 1.1754(8) 0.6867(5) 0.8267(5) 0.090(2) Uani 1 1 d .
C1 C 0.6065(14) 1.1056(8) 0.8019(11) 0.084(4) Uani 1 1 d .
C2 C 0.5699(11) 1.0824(8) 0.7064(11) 0.085(4) Uani 1 1 d .
H2A H 0.4965 1.1146 0.6600 0.102 Uiso 1 1 calc R
C3 C 0.6402(11) 1.0123(7) 0.6780(8) 0.073(3) Uani 1 1 d .
H3A H 0.6118 0.9944 0.6133 0.088 Uiso 1 1 calc R
C4 C 0.7545(10) 0.9686(6) 0.7480(8) 0.061(3) Uani 1 1 d .
C5 C 0.7890(11) 0.9945(7) 0.8451(8) 0.073(3) Uani 1 1 d .
H5A H 0.8642 0.9650 0.8930 0.088 Uiso 1 1 calc R
C6 C 0.7125(14) 1.0630(8) 0.8697(9) 0.089(4) Uani 1 1 d .
H6A H 0.7351 1.0799 0.9345 0.107 Uiso 1 1 calc R
C7 C 0.8449(8) 0.8971(6) 0.7195(6) 0.051(2) Uani 1 1 d .
C8 C 0.9466(8) 0.9089(6) 0.6664(6) 0.050(2) Uani 1 1 d .
C9 C 0.9982(9) 0.8224(6) 0.6561(6) 0.052(2) Uani 1 1 d .
C10 C 1.1055(10) 0.8054(7) 0.6096(7) 0.067(3) Uani 1 1 d .
H10A H 1.1359 0.7469 0.6029 0.081 Uiso 1 1 calc R
C11 C 1.1622(9) 0.8750(8) 0.5757(7) 0.069(3) Uani 1 1 d .
H11A H 1.2303 0.8646 0.5427 0.083 Uiso 1 1 calc R
C12 C 1.1204(9) 0.9659(7) 0.5890(7) 0.057(2) Uani 1 1 d .
C13 C 1.0078(8) 0.9832(7) 0.6312(6) 0.053(2) Uani 1 1 d .
C14 C 0.9681(10) 1.0733(6) 0.6403(7) 0.062(2) Uani 1 1 d .
H14A H 0.8930 1.0858 0.6670 0.074 Uiso 1 1 calc R
C15 C 1.0366(11) 1.1418(7) 0.6112(7) 0.075(3) Uani 1 1 d .
H15A H 1.0122 1.2009 0.6206 0.091 Uiso 1 1 calc R
C16 C 1.1456(11) 1.1237(8) 0.5664(7) 0.074(3) Uani 1 1 d .
H16A H 1.1898 1.1711 0.5439 0.088 Uiso 1 1 calc R
C17 C 1.1848(10) 1.0412(8) 0.5561(7) 0.073(3) Uani 1 1 d .
H17A H 1.2571 1.0311 0.5264 0.088 Uiso 1 1 calc R
C18 C 0.8384(9) 0.8083(6) 0.7394(7) 0.058(2) Uani 1 1 d .
C19 C 0.7469(10) 0.7604(6) 0.7899(7) 0.061(2) Uani 1 1 d .
C20 C 0.6012(10) 0.7384(7) 0.7469(7) 0.062(3) Uani 1 1 d .
C21 C 0.5159(12) 0.6955(9) 0.7933(9) 0.089(3) Uani 1 1 d .
H21A H 0.4171 0.6808 0.7602 0.107 Uiso 1 1 calc R
C22 C 0.5788(17) 0.6745(8) 0.8902(10) 0.099(4) Uani 1 1 d .
H22A H 0.5184 0.6502 0.9233 0.119 Uiso 1 1 calc R
C23 C 0.7244(14) 0.6877(8) 0.9389(9) 0.081(3) Uani 1 1 d .
C24 C 0.8097(12) 0.7366(7) 0.8922(8) 0.076(3) Uani 1 1 d .
C25 C 0.9624(13) 0.7578(9) 0.9455(8) 0.088(3) Uani 1 1 d .
H25A H 1.0208 0.7882 0.9148 0.106 Uiso 1 1 calc R
C26 C 1.0202(16) 0.7342(10) 1.0379(10) 0.114(5) Uani 1 1 d .
H26A H 1.1180 0.7495 1.0727 0.137 Uiso 1 1 calc R
C27 C 0.932(2) 0.6853(12) 1.0837(10) 0.128(6) Uani 1 1 d .
H27A H 0.9758 0.6662 1.1476 0.154 Uiso 1 1 calc R
C28 C 0.787(2) 0.6658(10) 1.0374(11) 0.120(5) Uani 1 1 d .
H28A H 0.7300 0.6381 1.0706 0.144 Uiso 1 1 calc R
C29 C 0.4635(11) 0.7776(7) 0.4709(7) 0.064(3) Uani 1 1 d .
C30 C 0.3287(15) 0.7732(10) 0.4030(9) 0.094(4) Uani 1 1 d .
H30A H 0.2600 0.7294 0.4060 0.113 Uiso 1 1 calc R
C31 C 0.2953(18) 0.8350(13) 0.3293(12) 0.120(5) Uani 1 1 d .
H31A H 0.2020 0.8315 0.2821 0.144 Uiso 1 1 calc R
C32 C 0.390(3) 0.9018(13) 0.3204(12) 0.126(5) Uani 1 1 d U
C33 C 0.5181(19) 0.9014(10) 0.3900(13) 0.108(4) Uani 1 1 d .
H33A H 0.5863 0.9463 0.3893 0.130 Uiso 1 1 calc R
C34 C 0.5592(14) 0.8397(10) 0.4637(10) 0.093(4) Uani 1 1 d .
H34A H 0.6545 0.8415 0.5087 0.112 Uiso 1 1 calc R
C35 C 0.349(2) 0.9686(12) 0.2361(12) 0.173(7) Uani 1 1 d U
H35A H 0.4296 1.0103 0.2444 0.259 Uiso 1 1 calc R
H35B H 0.2606 1.0008 0.2350 0.259 Uiso 1 1 calc R
H35C H 0.3313 0.9366 0.1760 0.259 Uiso 1 1 calc R
C36 C 1.0856(11) 0.6390(7) 0.7683(8) 0.064(3) Uani 1 1 d .

loop_
_atom_site_aniso_label
_atom_site_aniso_U_11
_atom_site_aniso_U_22
_atom_site_aniso_U_33
_atom_site_aniso_U_23
_atom_site_aniso_U_13
_atom_site_aniso_U_12
C37 0.069(6) 0.052(6) 0.095(8) -0.011(7) 0.012(6) 0.001(5)
C38 0.126(10) 0.083(10) 0.089(9) -0.007(8) 0.023(7) 0.033(8)
C39 0.139(11) 0.063(9) 0.119(11) -0.034(8) -0.009(9) 0.024(8)
C40 0.110(10) 0.079(10) 0.192(17) -0.015(12) -0.009(11) 0.000(8)
C41 0.29(2) 0.117(16) 0.114(13) -0.017(12) -0.013(14) 0.035(17)
C42 0.26(2) 0.075(11) 0.103(11) 0.010(9) -0.044(12) 0.017(12)
S1 0.0623(14) 0.0713(18) 0.0941(18) -0.0151(19) 0.0312(13) 0.0016(16)
Br1 0.1723(13) 0.0998(11) 0.2077(16) 0.0115(13) 0.1279(12) 0.0616(11)
N1 0.059(4) 0.050(5) 0.085(6) 0.000(5) 0.036(4) 0.015(4)
N2 0.046(4) 0.045(5) 0.071(5) 0.000(4) 0.008(4) 0.014(3)
O1 0.086(5) 0.067(5) 0.133(6) -0.003(5) 0.040(5) -0.025(4)
O2 0.078(4) 0.087(6) 0.114(5) -0.018(5) 0.036(4) 0.023(4)
O3 0.065(4) 0.071(5) 0.079(5) -0.021(4) 0.035(3) 0.005(3)
O4 0.083(4) 0.065(5) 0.111(5) -0.018(5) 0.017(4) 0.000(4)
C1 0.098(9) 0.067(8) 0.115(10) -0.018(8) 0.073(8) 0.004(7)
C2 0.053(6) 0.069(8) 0.129(11) 0.023(8) 0.022(6) 0.024(6)
C3 0.059(6) 0.074(8) 0.086(8) 0.000(6) 0.023(6) 0.019(6)
C4 0.063(6) 0.044(6) 0.078(7) 0.003(5) 0.026(5) 0.001(5)
C5 0.085(7) 0.069(7) 0.070(7) 0.007(6) 0.032(5) 0.022(6)
C6 0.120(9) 0.089(9) 0.073(7) 0.010(7) 0.052(7) 0.053(8)
C7 0.048(5) 0.052(6) 0.056(5) -0.011(5) 0.020(4) 0.003(4)
C8 0.045(5) 0.057(6) 0.053(5) -0.007(5) 0.022(4) -0.003(4)
C9 0.047(5) 0.047(6) 0.063(6) 0.001(5) 0.020(5) 0.002(4)
C10 0.070(6) 0.054(6) 0.090(7) -0.006(6) 0.042(6) 0.002(5)
C11 0.058(6) 0.087(8) 0.072(7) 0.001(6) 0.034(5) 0.014(6)
C12 0.051(5) 0.056(6) 0.063(6) -0.005(5) 0.017(5) -0.002(5)
C13 0.044(5) 0.060(6) 0.057(6) 0.002(5) 0.020(4) 0.000(4)
C14 0.066(6) 0.046(6) 0.083(7) -0.001(5) 0.039(5) 0.005(5)
C15 0.085(7) 0.042(6) 0.099(8) -0.001(6) 0.029(6) -0.002(5)
C16 0.072(6) 0.065(8) 0.099(8) 0.000(6) 0.048(6) -0.004(6)
C17 0.061(6) 0.089(9) 0.082(7) 0.007(6) 0.040(5) 0.000(6)
C18 0.055(5) 0.052(6) 0.072(6) 0.003(5) 0.029(5) 0.015(5)
C19 0.074(6) 0.049(6) 0.076(7) 0.007(5) 0.045(5) 0.009(5)
C20 0.051(5) 0.067(7) 0.073(6) 0.011(5) 0.028(5) 0.009(5)
C21 0.092(7) 0.077(8) 0.126(10) -0.004(9) 0.073(7) -0.005(7)
C22 0.138(11) 0.092(10) 0.106(10) 0.005(8) 0.093(9) -0.012(8)
C23 0.103(8) 0.069(8) 0.091(8) 0.011(7) 0.058(7) 0.013(7)
C24 0.092(8) 0.071(8) 0.079(7) 0.007(6) 0.045(6) 0.017(6)
C25 0.082(8) 0.110(10) 0.069(7) 0.030(7) 0.021(6) 0.020(7)
C26 0.125(10) 0.114(13) 0.097(10) 0.023(9) 0.028(9) 0.037(9)
C27 0.161(14) 0.127(15) 0.090(10) 0.033(11) 0.032(11) 0.041(13)
C28 0.178(15) 0.111(12) 0.102(11) 0.038(9) 0.089(11) 0.047(12)
C29 0.061(6) 0.059(7) 0.077(7) -0.019(6) 0.030(6) -0.009(5)
C30 0.114(10) 0.090(10) 0.076(8) -0.016(8) 0.026(7) -0.002(8)
C31 0.132(12) 0.112(13) 0.115(13) -0.015(11) 0.038(10) -0.004(11)
C32 0.197(16) 0.104(12) 0.076(10) -0.015(8) 0.045(11) 0.008(13)
C33 0.144(13) 0.075(10) 0.118(12) -0.001(10) 0.059(10) -0.010(9)
C34 0.093(8) 0.089(9) 0.098(9) -0.027(8) 0.032(7) -0.028(8)
C35 0.273(18) 0.100(12) 0.133(12) 0.029(10) 0.048(13) -0.003(13)
C36 0.059(6) 0.053(6) 0.083(7) -0.009(6) 0.027(6) -0.005(5)

loop_
_atom_type_symbol
_atom_type_description
_atom_type_scat_dispersion_real
_atom_type_scat_dispersion_imag
_atom_type_scat_source
C C 0.0033 0.0016 'International Tables Vol C Tables 4.2.6.8 and 6.1.1.4'
H H 0.0000 0.0000 'International Tables Vol C Tables 4.2.6.8 and 6.1.1.4'
N N 0.0061 0.0033 'International Tables Vol C Tables 4.2.6.8 and 6.1.1.4'
O O 0.0106 0.0060 'International Tables Vol C Tables 4.2.6.8 and 6.1.1.4'
Br Br -0.2901 2.4595 'International Tables Vol C Tables 4.2.6.8 and 6.1.1.4'
S S 0.1246 0.1234 'International Tables Vol C Tables 4.2.6.8 and 6.1.1.4'

loop_
_geom_angle_atom_site_label_1
_geom_angle_atom_site_label_2
_geom_angle_atom_site_label_3
_geom_angle
C38 C37 C42 120.0
C38 C37 C36 120.9(8)
C42 C37 C36 119.1(8)
C37 C38 C39 120.0
C37 C38 H38A 120.0
C39 C38 H38A 120.0
C40 C39 C38 120.0
C40 C39 H39A 120.0
C38 C39 H39A 120.0
C39 C40 C41 120.0
C39 C40 H40A 120.0
C41 C40 H40A 120.0
C40 C41 C42 120.0
C40 C41 H41A 120.0
C42 C41 H41A 120.0
C41 C42 C37 120.0
C41 C42 H42A 120.0
C37 C42 H42A 120.0
O2 S1 O1 118.8(5)
O2 S1 O3 107.8(4)
O1 S1 O3 109.4(4)
O2 S1 C29 110.5(5)
O1 S1 C29 111.3(5)
O3 S1 C29 96.7(4)
C9 N1 C18 110.5(8)
C9 N1 N2 125.7(8)
C18 N1 N2 123.7(8)
C36 N2 N1 117.7(8)
C36 N2 H2B 121.1
N1 N2 H2B 121.1
C20 O3 S1 117.0(6)
C6 C1 C2 121.5(10)
C6 C1 Br1 120.5(10)
C2 C1 Br1 118.0(11)
C1 C2 C3 120.6(11)
C1 C2 H2A 119.7
C3 C2 H2A 119.7
C2 C3 C4 118.5(11)
C2 C3 H3A 120.7
C4 C3 H3A 120.7
C3 C4 C5 119.1(9)
C3 C4 C7 120.6(9)
C5 C4 C7 120.3(9)
C6 C5 C4 120.0(10)
C6 C5 H5A 120.0
C4 C5 H5A 120.0
C1 C6 C5 120.3(11)
C1 C6 H6A 119.9
C5 C6 H6A 119.9
C18 C7 C8 108.7(8)
C18 C7 C4 124.0(8)
C8 C7 C4 127.3(8)
C9 C8 C13 118.7(7)
C9 C8 C7 105.3(8)
C13 C8 C7 135.8(8)
N1 C9 C8 108.4(7)
N1 C9 C10 128.6(9)
C8 C9 C10 123.0(9)
C11 C10 C9 118.4(9)
C11 C10 H10A 120.8
C9 C10 H10A 120.8
C10 C11 C12 121.3(8)
C10 C11 H11A 119.4
C12 C11 H11A 119.4
C13 C12 C17 117.7(9)
C13 C12 C11 120.5(9)
C17 C12 C11 121.7(9)
C14 C13 C12 118.3(8)
C14 C13 C8 123.7(8)
C12 C13 C8 117.9(8)
C15 C14 C13 121.3(8)
C15 C14 H14A 119.4
C13 C14 H14A 119.4
C14 C15 C16 119.9(9)
C14 C15 H15A 120.0
C16 C15 H15A 120.0
C17 C16 C15 120.6(10)
C17 C16 H16A 119.7
C15 C16 H16A 119.7
C16 C17 C12 122.1(9)
C16 C17 H17A 119.0
C12 C17 H17A 119.0
C7 C18 N1 107.1(8)
C7 C18 C19 130.2(8)
N1 C18 C19 122.6(8)
C20 C19 C24 115.7(8)
C20 C19 C18 123.7(9)
C24 C19 C18 120.6(9)
C19 C20 C21 124.0(10)
C19 C20 O3 116.5(8)
C21 C20 O3 119.2(9)
C20 C21 C22 118.7(10)
C20 C21 H21A 120.6
C22 C21 H21A 120.6
C23 C22 C21 122.6(10)
C23 C22 H22A 118.7
C21 C22 H22A 118.7
C22 C23 C28 122.2(13)
C22 C23 C24 118.0(10)
C28 C23 C24 119.2(13)
C23 C24 C25 119.0(10)
C23 C24 C19 120.4(10)
C25 C24 C19 120.5(9)
C26 C25 C24 120.3(12)
C26 C25 H25A 119.8
C24 C25 H25A 119.8
C25 C26 C27 119.8(14)
C25 C26 H26A 120.1
C27 C26 H26A 120.1
C28 C27 C26 122.0(13)
C28 C27 H27A 119.0
C26 C27 H27A 119.0
C27 C28 C23 119.4(14)
C27 C28 H28A 120.3
C23 C28 H28A 120.3
C34 C29 C30 119.4(12)
C34 C29 S1 122.0(10)
C30 C29 S1 118.6(10)
C29 C30 C31 118.0(14)
C29 C30 H30A 121.0
C31 C30 H30A 121.0
C30 C31 C32 124.5(16)
C30 C31 H31A 117.8
C32 C31 H31A 117.8
C33 C32 C31 113.3(17)
C33 C32 C35 124(2)
C31 C32 C35 123(2)
C32 C33 C34 124.7(15)
C32 C33 H33A 117.6
C34 C33 H33A 117.6
C29 C34 C33 120.0(12)
C29 C34 H34A 120.0
C33 C34 H34A 120.0
C32 C35 H35A 109.5
C32 C35 H35B 109.5
H35A C35 H35B 109.5
C32 C35 H35C 109.5
H35A C35 H35C 109.5
H35B C35 H35C 109.5
O4 C36 N2 123.5(9)
O4 C36 C37 121.6(9)
N2 C36 C37 114.9(9)

loop_
_geom_bond_atom_site_label_1
_geom_bond_atom_site_label_2
_geom_bond_distance
C37 C38 1.3900
C37 C42 1.3900
C37 C36 1.463(12)
C38 C39 1.3900
C38 H38A 0.9300
C39 C40 1.3900
C39 H39A 0.9300
C40 C41 1.3900
C40 H40A 0.9300
C41 C42 1.3900
C41 H41A 0.9300
C42 H42A 0.9300
S1 O2 1.404(7)
S1 O1 1.415(7)
S1 O3 1.590(6)
S1 C29 1.735(11)
Br1 C1 1.908(11)
N1 C9 1.333(11)
N1 C18 1.377(10)
N1 N2 1.414(10)
N2 C36 1.357(11)
N2 H2B 0.8600
O3 C20 1.417(10)
O4 C36 1.217(10)
C1 C6 1.320(15)
C1 C2 1.362(15)
C2 C3 1.367(15)
C2 H2A 0.9300
C3 C4 1.386(12)
C3 H3A 0.9300
C4 C5 1.395(13)
C4 C7 1.502(12)
C5 C6 1.360(14)
C5 H5A 0.9300
C6 H6A 0.9300
C7 C18 1.355(12)
C7 C8 1.423(11)
C8 C9 1.398(12)
C8 C13 1.416(12)
C9 C10 1.410(12)
C10 C11 1.329(13)
C10 H10A 0.9300
C11 C12 1.438(13)
C11 H11A 0.9300
C12 C13 1.411(11)
C12 C17 1.427(14)
C13 C14 1.408(12)
C14 C15 1.344(12)
C14 H14A 0.9300
C15 C16 1.410(13)
C15 H15A 0.9300
C16 C17 1.302(14)
C16 H16A 0.9300
C17 H17A 0.9300
C18 C19 1.483(12)
C19 C20 1.359(12)
C19 C24 1.455(13)
C20 C21 1.364(13)
C21 C22 1.375(15)
C21 H21A 0.9300
C22 C23 1.346(15)
C22 H22A 0.9300
C23 C28 1.399(16)
C23 C24 1.411(14)
C24 C25 1.438(15)
C25 C26 1.324(15)
C25 H25A 0.9300
C26 C27 1.42(2)
C26 H26A 0.9300
C27 C28 1.352(19)
C27 H27A 0.9300
C28 H28A 0.9300
C29 C34 1.320(14)
C29 C30 1.340(14)
C30 C31 1.368(18)
C30 H30A 0.9300
C31 C32 1.37(2)
C31 H31A 0.9300
C32 C33 1.306(19)
C32 C35 1.52(2)
C33 C34 1.366(17)
C33 H33A 0.9300
C34 H34A 0.9300
C35 H35A 0.9600
C35 H35B 0.9600
C35 H35C 0.9600
